data_4501244
loop_
_publ_author_name
'Xu, Chunying'
'Li, Linke'
'Wang, Yinping'
'Guo, Qianqian'
'Wang, Xianjuan'
'Hou, Hongwei'
'Fan, Yaoting'

_publ_section_title
;
 Three-Dimensional Cd(II) Coordination Polymers Based on Semirigid
 Bis(Methylbenzimidazole) and Aromatic Polycarboxylates: Syntheses,
 Topological Structures and Photoluminescent Properties
;
_journal_issue 10
_journal_name_full 'Crystal Growth &amp; Design'
_journal_page_first 4667
_journal_paper_doi 10.1021/cg200961a
_journal_volume 11
_journal_year 2011
_chemical_formula_sum 'C34 H30 Cd N4 O4'
_chemical_formula_weight 671.02
_chemical_name_systematic
; 
 ? 
;
_space_group_IT_number 2
_symmetry_cell_setting triclinic
_symmetry_space_group_name_Hall '-P 1'
_symmetry_space_group_name_H-M 'P -1'
_atom_sites_solution_hydrogens geom
_atom_sites_solution_primary direct
_atom_sites_solution_secondary difmap
_audit_creation_method SHELXL-97
_cell_angle_alpha 90.00(3)
_cell_angle_beta 102.16(3)
_cell_angle_gamma 109.35(3)
_cell_formula_units_Z 2
_cell_length_a 9.900(2)
_cell_length_b 10.868(2)
_cell_length_c 15.037(3)
_cell_measurement_reflns_used 4764
_cell_measurement_temperature 293.1500
_cell_measurement_theta_max 29.1205
_cell_measurement_theta_min 2.3367
_cell_volume 1488.0(6)
_computing_cell_refinement 'CrystalClear (Rigaku/MSC Inc., 2006)'
_computing_data_collection 'CrystalClear (Rigaku/MSC Inc., 2006)'
_computing_data_reduction 'CrystalClear (Rigaku/MSC Inc., 2006)'
_computing_molecular_graphics SHELXTL
_computing_publication_material SHELXTL
_computing_structure_refinement 'SHELXL-97 (Sheldrick, 1997)'
_computing_structure_solution 'SHELXS-97 (Sheldrick, 1990)'
_diffrn_ambient_temperature 293(2)
_diffrn_detector_area_resol_mean 28.5714
_diffrn_measured_fraction_theta_full 0.980
_diffrn_measured_fraction_theta_max 0.980
_diffrn_measurement_device_type 'Rigaku Saturn'
_diffrn_measurement_method \w
_diffrn_radiation_monochromator graphite
_diffrn_radiation_source 'fine-focus sealed tube'
_diffrn_radiation_type MoK\a
_diffrn_radiation_wavelength 0.71073
_diffrn_reflns_av_R_equivalents 0.0198
_diffrn_reflns_av_sigmaI/netI 0.0366
_diffrn_reflns_limit_h_max 10
_diffrn_reflns_limit_h_min -11
_diffrn_reflns_limit_k_max 12
_diffrn_reflns_limit_k_min -10
_diffrn_reflns_limit_l_max 17
_diffrn_reflns_limit_l_min -17
_diffrn_reflns_number 9166
_diffrn_reflns_theta_full 25.00
_diffrn_reflns_theta_max 25.00
_diffrn_reflns_theta_min 2.34
_exptl_absorpt_coefficient_mu 0.779
_exptl_absorpt_correction_T_max 1.0000
_exptl_absorpt_correction_T_min 0.8864
_exptl_absorpt_correction_type multi-scan
_exptl_absorpt_process_details 'Jacobson, R. (1998) Private communication'
_exptl_crystal_colour Colourless
_exptl_crystal_density_diffrn 1.498
_exptl_crystal_density_method 'not measured'
_exptl_crystal_description acicular
_exptl_crystal_F_000 684
_exptl_crystal_size_max 0.27
_exptl_crystal_size_mid 0.15
_exptl_crystal_size_min 0.14
_refine_diff_density_max 0.763
_refine_diff_density_min -0.727
_refine_diff_density_rms 0.066
_refine_ls_extinction_method none
_refine_ls_goodness_of_fit_ref 1.050
_refine_ls_hydrogen_treatment constr
_refine_ls_matrix_type full
_refine_ls_number_parameters 390
_refine_ls_number_reflns 5131
_refine_ls_number_restraints 0
_refine_ls_restrained_S_all 1.050
_refine_ls_R_factor_all 0.0450
_refine_ls_R_factor_gt 0.0390
_refine_ls_shift/su_max 0.005
_refine_ls_shift/su_mean 0.000
_refine_ls_structure_factor_coef Fsqd
_refine_ls_weighting_details 'calc w=1/[\s^2^(Fo^2^)+(0.0468P)^2^+0.9392P] where P=(Fo^2^+2Fc^2^)/3'
_refine_ls_weighting_scheme calc
_refine_ls_wR_factor_gt 0.0901
_refine_ls_wR_factor_ref 0.0942
_reflns_number_gt 4546
_reflns_number_total 5131
_reflns_threshold_expression >2sigma(I)
_cod_data_source_file cg200961a_si_002.cif
_cod_data_source_block 3
_cod_depositor_comments
;
The following automatic conversions were performed:

'_symmetry_cell_setting' value 'Triclinic' changed to 'triclinic'
according to /home/saulius/struct/CIF-dictionaries/cif_core.dic
dictionary named 'cif_core.dic' version 2.4.1 from
2010-06-29.

'_exptl_absorpt_correction_type' value 'Multi-scan'
changed to 'multi-scan' according to
/home/saulius/struct/CIF-dictionaries/cif_core.dic dictionary named
'cif_core.dic' version 2.4.1 from 2010-06-29.

Automatic conversion script
Id: cif_fix_values 1715 2011-07-08 13:25:40Z adriana 
;
_cod_original_cell_volume 1488.0(5)
_cod_original_sg_symbol_H-M P-1
_cod_database_code 4501244

loop_
_symmetry_equiv_pos_as_xyz
'x, y, z'
'-x, -y, -z'

loop_
_atom_site_label
_atom_site_type_symbol
_atom_site_fract_x
_atom_site_fract_y
_atom_site_fract_z
_atom_site_U_iso_or_equiv
_atom_site_adp_type
_atom_site_occupancy
_atom_site_symmetry_multiplicity
_atom_site_calc_flag
_atom_site_refinement_flags
C1 C 0.6955(4) 0.5877(4) 0.4820(3) 0.0581(11) Uani 1 1 d .
H1A H 0.6506 0.4942 0.4761 0.087 Uiso 1 1 calc R
H1B H 0.7192 0.6185 0.5451 0.087 Uiso 1 1 calc R
H1C H 0.7837 0.6118 0.4592 0.087 Uiso 1 1 calc R
C2 C 0.5928(4) 0.6469(3) 0.4291(2) 0.0413(8) Uani 1 1 d .
C3 C 0.4159(4) 0.6795(3) 0.3312(2) 0.0393(8) Uani 1 1 d .
C4 C 0.2917(4) 0.6678(4) 0.2627(3) 0.0513(10) Uani 1 1 d .
H4 H 0.2374 0.5892 0.2283 0.062 Uiso 1 1 calc R
C5 C 0.2537(5) 0.7773(4) 0.2486(3) 0.0657(12) Uani 1 1 d .
H5 H 0.1703 0.7722 0.2045 0.079 Uiso 1 1 calc R
C6 C 0.3362(5) 0.8970(4) 0.2985(3) 0.0636(12) Uani 1 1 d .
H6 H 0.3091 0.9701 0.2845 0.076 Uiso 1 1 calc R
C7 C 0.4558(5) 0.9090(4) 0.3675(3) 0.0564(11) Uani 1 1 d .
H7 H 0.5092 0.9878 0.4019 0.068 Uiso 1 1 calc R
C8 C 0.4931(4) 0.7976(3) 0.3834(2) 0.0412(8) Uani 1 1 d .
C9 C 0.7041(4) 0.8651(4) 0.5225(3) 0.0533(10) Uani 1 1 d .
H9A H 0.7116 0.8175 0.5769 0.064 Uiso 1 1 calc R
H9B H 0.6614 0.9306 0.5335 0.064 Uiso 1 1 calc R
C10 C 0.8566(4) 0.9336(3) 0.5080(2) 0.0366(8) Uani 1 1 d .
C11 C 0.9040(6) 0.9195(9) 0.4349(4) 0.168(5) Uani 1 1 d .
H11 H 0.8385 0.8648 0.3857 0.201 Uiso 1 1 calc R
C12 C 0.9519(6) 1.0173(8) 0.5722(4) 0.148(4) Uani 1 1 d .
H12 H 0.9228 1.0353 0.6242 0.178 Uiso 1 1 calc R
C13 C 0.6971(5) 0.6739(4) 0.1983(3) 0.0629(11) Uani 1 1 d .
H13A H 0.6983 0.7493 0.2321 0.094 Uiso 1 1 calc R
H13B H 0.7759 0.6985 0.1668 0.094 Uiso 1 1 calc R
H13C H 0.7091 0.6089 0.2395 0.094 Uiso 1 1 calc R
C14 C 0.5539(4) 0.6193(3) 0.1306(3) 0.0464(9) Uani 1 1 d .
C15 C 0.3292(4) 0.5038(3) 0.0652(2) 0.0432(9) Uani 1 1 d .
C16 C 0.1882(5) 0.4156(4) 0.0407(3) 0.0545(10) Uani 1 1 d .
H16 H 0.1542 0.3492 0.0779 0.065 Uiso 1 1 calc R
C17 C 0.0995(6) 0.4278(5) -0.0393(3) 0.0729(13) Uani 1 1 d .
H17 H 0.0031 0.3708 -0.0555 0.087 Uiso 1 1 calc R
C18 C 0.1510(6) 0.5241(5) -0.0971(3) 0.0778(15) Uani 1 1 d .
H18 H 0.0888 0.5285 -0.1518 0.093 Uiso 1 1 calc R
C19 C 0.2918(6) 0.6131(5) -0.0751(3) 0.0651(12) Uani 1 1 d .
H19 H 0.3264 0.6777 -0.1134 0.078 Uiso 1 1 calc R
C20 C 0.3792(5) 0.6009(4) 0.0076(3) 0.0491(10) Uani 1 1 d .
C21 C 0.6144(5) 0.7851(4) 0.0128(3) 0.0647(12) Uani 1 1 d .
H21A H 0.6211 0.7594 -0.0475 0.078 Uiso 1 1 calc R
H21B H 0.7127 0.8149 0.0513 0.078 Uiso 1 1 calc R
C22 C 0.5531(5) 0.8957(4) 0.0063(3) 0.0544(10) Uani 1 1 d .
C23 C 0.5189(5) 0.9424(4) 0.0804(3) 0.0624(12) Uani 1 1 d .
H23 H 0.5319 0.9042 0.1354 0.075 Uiso 1 1 calc R
C24 C 0.5347(5) 0.9546(4) -0.0744(3) 0.0631(12) Uani 1 1 d .
H24 H 0.5583 0.9249 -0.1251 0.076 Uiso 1 1 calc R
C25 C 0.6537(4) 0.3047(4) 0.3472(3) 0.0475(9) Uani 1 1 d .
C26 C 0.7906(5) 0.2702(4) 0.3857(3) 0.0642(12) Uani 1 1 d .
H26A H 0.8305 0.2494 0.3364 0.077 Uiso 1 1 calc R
H26B H 0.7663 0.1947 0.4212 0.077 Uiso 1 1 calc R
C27 C 0.9029(4) 0.3879(4) 0.4460(3) 0.0511(10) Uani 1 1 d .
C28 C 0.9108(4) 0.4007(4) 0.5382(3) 0.0573(11) Uani 1 1 d .
H28 H 0.8499 0.3338 0.5649 0.069 Uiso 1 1 calc R
C29 C 0.9931(4) 0.4898(4) 0.4081(3) 0.0562(11) Uani 1 1 d .
H29 H 0.9890 0.4844 0.3458 0.067 Uiso 1 1 calc R
C30 C 0.1736(6) 0.2132(5) 0.2209(3) 0.0668(13) Uani 1 1 d .
C31 C 0.0235(6) 0.1082(6) 0.1833(4) 0.101(2) Uani 1 1 d .
H31A H 0.0081 0.0386 0.2244 0.122 Uiso 1 1 calc R
H31B H -0.0528 0.1463 0.1814 0.122 Uiso 1 1 calc R
C32 C 0.0097(6) 0.0504(5) 0.0882(3) 0.0775(16) Uani 1 1 d .
C33 C 0.0825(6) -0.0333(5) 0.0735(4) 0.091(2) Uani 1 1 d .
H33 H 0.1398 -0.0570 0.1232 0.109 Uiso 1 1 calc R
C34 C -0.0728(6) 0.0828(5) 0.0127(4) 0.0870(18) Uani 1 1 d .
H34 H -0.1232 0.1393 0.0200 0.104 Uiso 1 1 calc R
Cd1 Cd 0.43807(3) 0.40082(2) 0.271196(17) 0.03986(11) Uani 1 1 d .
N1 N 0.4813(3) 0.5871(3) 0.3601(2) 0.0401(7) Uani 1 1 d .
N2 N 0.6042(3) 0.7734(3) 0.4459(2) 0.0435(7) Uani 1 1 d .
N3 N 0.4435(3) 0.5180(3) 0.1423(2) 0.0420(7) Uani 1 1 d .
N4 N 0.5221(4) 0.6724(3) 0.0504(2) 0.0458(7) Uani 1 1 d .
O1 O 0.6567(3) 0.3722(3) 0.2795(2) 0.0643(8) Uani 1 1 d .
O2 O 0.5498(3) 0.2753(3) 0.3856(2) 0.0673(8) Uani 1 1 d .
O3 O 0.2841(4) 0.2021(3) 0.1977(3) 0.0798(10) Uani 1 1 d .
O4 O 0.1819(4) 0.3067(4) 0.2687(2) 0.0881(11) Uani 1 1 d .

loop_
_atom_site_aniso_label
_atom_site_aniso_U_11
_atom_site_aniso_U_22
_atom_site_aniso_U_33
_atom_site_aniso_U_23
_atom_site_aniso_U_13
_atom_site_aniso_U_12
C1 0.046(2) 0.076(3) 0.049(2) 0.000(2) 0.0010(19) 0.022(2)
C2 0.0330(18) 0.049(2) 0.039(2) -0.0014(16) 0.0107(16) 0.0075(16)
C3 0.0371(19) 0.0408(19) 0.039(2) -0.0024(15) 0.0091(16) 0.0113(15)
C4 0.052(2) 0.058(2) 0.042(2) -0.0066(18) -0.0008(18) 0.0228(19)
C5 0.073(3) 0.075(3) 0.057(3) 0.001(2) -0.001(2) 0.045(3)
C6 0.084(3) 0.055(3) 0.065(3) 0.003(2) 0.019(3) 0.040(2)
C7 0.060(3) 0.045(2) 0.064(3) -0.0077(19) 0.021(2) 0.014(2)
C8 0.0354(19) 0.044(2) 0.042(2) -0.0053(16) 0.0130(16) 0.0069(16)
C9 0.038(2) 0.061(2) 0.046(2) -0.0217(19) 0.0110(18) -0.0031(18)
C10 0.0313(18) 0.0390(19) 0.0337(19) -0.0065(14) 0.0059(15) 0.0053(14)
C11 0.057(3) 0.295(10) 0.055(4) -0.075(5) 0.023(3) -0.072(5)
C12 0.057(3) 0.255(9) 0.056(3) -0.055(4) 0.029(3) -0.058(4)
C13 0.054(3) 0.058(3) 0.073(3) 0.005(2) 0.015(2) 0.013(2)
C14 0.059(2) 0.036(2) 0.050(2) 0.0036(16) 0.0172(19) 0.0209(18)
C15 0.063(2) 0.0372(19) 0.037(2) 0.0041(15) 0.0143(18) 0.0245(18)
C16 0.061(3) 0.051(2) 0.047(2) 0.0041(18) 0.003(2) 0.018(2)
C17 0.074(3) 0.075(3) 0.058(3) 0.002(2) -0.008(2) 0.022(3)
C18 0.104(4) 0.084(3) 0.046(3) 0.004(2) -0.007(3) 0.047(3)
C19 0.097(4) 0.064(3) 0.045(3) 0.014(2) 0.016(2) 0.042(3)
C20 0.072(3) 0.046(2) 0.041(2) 0.0063(17) 0.018(2) 0.032(2)
C21 0.086(3) 0.049(2) 0.083(3) 0.026(2) 0.049(3) 0.036(2)
C22 0.074(3) 0.036(2) 0.068(3) 0.0187(18) 0.037(2) 0.0256(19)
C23 0.097(3) 0.055(3) 0.058(3) 0.026(2) 0.039(3) 0.042(2)
C24 0.095(3) 0.051(2) 0.064(3) 0.019(2) 0.045(3) 0.036(2)
C25 0.046(2) 0.047(2) 0.043(2) -0.0015(17) -0.0013(18) 0.0134(18)
C26 0.057(3) 0.061(3) 0.072(3) 0.007(2) -0.001(2) 0.025(2)
C27 0.038(2) 0.061(2) 0.053(3) 0.0112(19) 0.0007(18) 0.0224(19)
C28 0.041(2) 0.070(3) 0.059(3) 0.021(2) 0.008(2) 0.018(2)
C29 0.046(2) 0.081(3) 0.043(2) 0.018(2) 0.0063(19) 0.026(2)
C30 0.067(3) 0.058(3) 0.046(3) 0.009(2) 0.002(2) -0.012(2)
C31 0.076(4) 0.102(4) 0.070(4) -0.007(3) 0.004(3) -0.035(3)
C32 0.063(3) 0.055(3) 0.069(3) 0.010(2) -0.017(3) -0.019(2)
C33 0.091(4) 0.061(3) 0.071(4) 0.011(3) -0.040(3) -0.002(3)
C34 0.066(3) 0.060(3) 0.100(4) -0.003(3) -0.029(3) 0.005(2)
Cd1 0.04075(17) 0.03495(16) 0.03665(17) 0.00017(10) 0.00006(11) 0.00865(11)
N1 0.0343(15) 0.0398(16) 0.0390(17) -0.0051(13) 0.0013(13) 0.0072(13)
N2 0.0287(15) 0.0519(19) 0.0393(17) -0.0140(14) 0.0060(13) 0.0010(13)
N3 0.0496(18) 0.0317(15) 0.0460(18) 0.0054(13) 0.0137(15) 0.0136(14)
N4 0.059(2) 0.0355(16) 0.052(2) 0.0117(14) 0.0226(16) 0.0222(15)
O1 0.0587(18) 0.087(2) 0.0552(19) 0.0243(16) 0.0153(15) 0.0344(16)
O2 0.0469(17) 0.085(2) 0.062(2) 0.0231(16) 0.0090(15) 0.0137(15)
O3 0.065(2) 0.0508(18) 0.094(3) -0.0159(17) -0.016(2) 0.0018(16)
O4 0.068(2) 0.098(3) 0.074(2) -0.025(2) 0.0201(18) -0.0074(19)

loop_
_atom_type_symbol
_atom_type_description
_atom_type_scat_dispersion_real
_atom_type_scat_dispersion_imag
_atom_type_scat_source
C C 0.0033 0.0016 'International Tables Vol C Tables 4.2.6.8 and 6.1.1.4'
H H 0.0000 0.0000 'International Tables Vol C Tables 4.2.6.8 and 6.1.1.4'
Cd Cd -0.8075 1.2024 'International Tables Vol C Tables 4.2.6.8 and 6.1.1.4'
N N 0.0061 0.0033 'International Tables Vol C Tables 4.2.6.8 and 6.1.1.4'
O O 0.0106 0.0060 'International Tables Vol C Tables 4.2.6.8 and 6.1.1.4'

loop_
_geom_angle_atom_site_label_1
_geom_angle_atom_site_label_2
_geom_angle_atom_site_label_3
_geom_angle
_geom_angle_site_symmetry_1
_geom_angle_site_symmetry_3
C2 C1 H1A 109.5 . .
C2 C1 H1B 109.5 . .
H1A C1 H1B 109.5 . .
C2 C1 H1C 109.5 . .
H1A C1 H1C 109.5 . .
H1B C1 H1C 109.5 . .
N1 C2 N2 111.8(3) . .
N1 C2 C1 125.6(3) . .
N2 C2 C1 122.6(3) . .
N1 C3 C8 109.6(3) . .
N1 C3 C4 129.9(3) . .
C8 C3 C4 120.4(3) . .
C5 C4 C3 116.8(4) . .
C5 C4 H4 121.6 . .
C3 C4 H4 121.6 . .
C4 C5 C6 122.2(4) . .
C4 C5 H5 118.9 . .
C6 C5 H5 118.9 . .
C7 C6 C5 121.6(4) . .
C7 C6 H6 119.2 . .
C5 C6 H6 119.2 . .
C6 C7 C8 116.5(4) . .
C6 C7 H7 121.8 . .
C8 C7 H7 121.8 . .
C7 C8 N2 132.4(3) . .
C7 C8 C3 122.4(4) . .
N2 C8 C3 105.2(3) . .
N2 C9 C10 114.5(3) . .
N2 C9 H9A 108.6 . .
C10 C9 H9A 108.6 . .
N2 C9 H9B 108.6 . .
C10 C9 H9B 108.6 . .
H9A C9 H9B 107.6 . .
C12 C10 C11 115.2(4) . .
C12 C10 C9 118.6(4) . .
C11 C10 C9 126.2(3) . .
C10 C11 C12 122.9(4) . 2_776
C10 C11 H11 118.6 . .
C12 C11 H11 118.6 2_776 .
C10 C12 C11 121.8(5) . 2_776
C10 C12 H12 119.1 . .
C11 C12 H12 119.1 2_776 .
C14 C13 H13A 109.5 . .
C14 C13 H13B 109.5 . .
H13A C13 H13B 109.5 . .
C14 C13 H13C 109.5 . .
H13A C13 H13C 109.5 . .
H13B C13 H13C 109.5 . .
N3 C14 N4 112.2(3) . .
N3 C14 C13 124.5(4) . .
N4 C14 C13 123.3(4) . .
C16 C15 C20 119.9(4) . .
C16 C15 N3 131.8(3) . .
C20 C15 N3 108.3(3) . .
C17 C16 C15 118.6(4) . .
C17 C16 H16 120.7 . .
C15 C16 H16 120.7 . .
C16 C17 C18 121.2(5) . .
C16 C17 H17 119.4 . .
C18 C17 H17 119.4 . .
C19 C18 C17 121.7(4) . .
C19 C18 H18 119.2 . .
C17 C18 H18 119.2 . .
C18 C19 C20 116.2(4) . .
C18 C19 H19 121.9 . .
C20 C19 H19 121.9 . .
N4 C20 C19 131.5(4) . .
N4 C20 C15 106.1(3) . .
C19 C20 C15 122.5(4) . .
N4 C21 C22 111.3(3) . .
N4 C21 H21A 109.4 . .
C22 C21 H21A 109.4 . .
N4 C21 H21B 109.4 . .
C22 C21 H21B 109.4 . .
H21A C21 H21B 108.0 . .
C23 C22 C24 118.6(4) . .
C23 C22 C21 121.4(4) . .
C24 C22 C21 120.0(4) . .
C22 C23 C24 121.1(4) . 2_675
C22 C23 H23 119.5 . .
C24 C23 H23 119.5 2_675 .
C22 C24 C23 120.3(4) . 2_675
C22 C24 H24 119.9 . .
C23 C24 H24 119.9 2_675 .
O2 C25 O1 122.2(4) . .
O2 C25 C26 120.8(4) . .
O1 C25 C26 116.8(4) . .
O2 C25 Cd1 66.4(2) . .
O1 C25 Cd1 55.7(2) . .
C26 C25 Cd1 171.1(3) . .
C25 C26 C27 108.1(3) . .
C25 C26 H26A 110.1 . .
C27 C26 H26A 110.1 . .
C25 C26 H26B 110.1 . .
C27 C26 H26B 110.1 . .
H26A C26 H26B 108.4 . .
C28 C27 C29 117.8(4) . .
C28 C27 C26 121.5(4) . .
C29 C27 C26 120.5(4) . .
C27 C28 C29 121.6(4) . 2_766
C27 C28 H28 119.2 . .
C29 C28 H28 119.2 2_766 .
C28 C29 C27 120.6(4) 2_766 .
C28 C29 H29 119.7 2_766 .
C27 C29 H29 119.7 . .
O4 C30 O3 121.9(4) . .
O4 C30 C31 119.6(6) . .
O3 C30 C31 118.4(5) . .
O4 C30 Cd1 62.9(2) . .
O3 C30 Cd1 59.0(2) . .
C31 C30 Cd1 174.9(4) . .
C32 C31 C30 112.7(5) . .
C32 C31 H31A 109.0 . .
C30 C31 H31A 109.0 . .
C32 C31 H31B 109.0 . .
C30 C31 H31B 109.0 . .
H31A C31 H31B 107.8 . .
C34 C32 C33 116.9(5) . .
C34 C32 C31 121.2(6) . .
C33 C32 C31 121.9(5) . .
C34 C33 C32 121.8(5) 2 .
C34 C33 H33 119.1 2 .
C32 C33 H33 119.1 . .
C32 C34 C33 121.3(6) . 2
C32 C34 H34 119.3 . .
C33 C34 H34 119.3 2 .
O1 Cd1 N1 107.55(11) . .
O1 Cd1 O3 99.12(13) . .
N1 Cd1 O3 151.51(13) . .
O1 Cd1 N3 95.95(11) . .
N1 Cd1 N3 90.52(10) . .
O3 Cd1 N3 96.64(12) . .
O1 Cd1 O4 148.52(13) . .
N1 Cd1 O4 96.75(12) . .
O3 Cd1 O4 54.76(13) . .
N3 Cd1 O4 103.69(13) . .
O1 Cd1 O2 54.17(10) . .
N1 Cd1 O2 100.08(11) . .
O3 Cd1 O2 87.30(11) . .
N3 Cd1 O2 150.05(11) . .
O4 Cd1 O2 102.76(12) . .
O1 Cd1 C30 125.35(16) . .
N1 Cd1 C30 123.64(16) . .
O3 Cd1 C30 27.88(14) . .
N3 Cd1 C30 101.03(12) . .
O4 Cd1 C30 26.89(15) . .
O2 Cd1 C30 96.22(13) . .
O1 Cd1 C25 27.24(11) . .
N1 Cd1 C25 105.42(11) . .
O3 Cd1 C25 93.63(12) . .
N3 Cd1 C25 123.17(12) . .
O4 Cd1 C25 126.99(14) . .
O2 Cd1 C25 26.93(10) . .
C30 Cd1 C25 112.67(15) . .
C2 N1 C3 105.7(3) . .
C2 N1 Cd1 129.6(2) . .
C3 N1 Cd1 122.0(2) . .
C2 N2 C8 107.7(3) . .
C2 N2 C9 127.0(3) . .
C8 N2 C9 125.0(3) . .
C14 N3 C15 106.0(3) . .
C14 N3 Cd1 125.5(3) . .
C15 N3 Cd1 128.3(2) . .
C14 N4 C20 107.4(3) . .
C14 N4 C21 129.0(4) . .
C20 N4 C21 123.6(3) . .
C25 O1 Cd1 97.0(2) . .
C25 O2 Cd1 86.6(2) . .
C30 O3 Cd1 93.1(3) . .
C30 O4 Cd1 90.2(3) . .

loop_
_geom_bond_atom_site_label_1
_geom_bond_atom_site_label_2
_geom_bond_distance
_geom_bond_site_symmetry_2
C1 C2 1.475(5) .
C1 H1A 0.9600 .
C1 H1B 0.9600 .
C1 H1C 0.9600 .
C2 N1 1.326(4) .
C2 N2 1.361(5) .
C3 N1 1.389(4) .
C3 C8 1.395(5) .
C3 C4 1.397(5) .
C4 C5 1.366(6) .
C4 H4 0.9300 .
C5 C6 1.400(6) .
C5 H5 0.9300 .
C6 C7 1.370(6) .
C6 H6 0.9300 .
C7 C8 1.385(5) .
C7 H7 0.9300 .
C8 N2 1.385(5) .
C9 N2 1.471(4) .
C9 C10 1.508(5) .
C9 H9A 0.9700 .
C9 H9B 0.9700 .
C10 C12 1.303(6) .
C10 C11 1.311(6) .
C11 C12 1.390(7) 2_776
C11 H11 0.9300 .
C12 C11 1.390(7) 2_776
C12 H12 0.9300 .
C13 C14 1.494(6) .
C13 H13A 0.9600 .
C13 H13B 0.9600 .
C13 H13C 0.9600 .
C14 N3 1.312(5) .
C14 N4 1.360(5) .
C15 C16 1.378(5) .
C15 C20 1.393(5) .
C15 N3 1.408(5) .
C16 C17 1.368(6) .
C16 H16 0.9300 .
C17 C18 1.394(7) .
C17 H17 0.9300 .
C18 C19 1.378(7) .
C18 H18 0.9300 .
C19 C20 1.391(6) .
C19 H19 0.9300 .
C20 N4 1.381(5) .
C21 N4 1.460(5) .
C21 C22 1.510(5) .
C21 H21A 0.9700 .
C21 H21B 0.9700 .
C22 C23 1.372(6) .
C22 C24 1.379(6) .
C23 C24 1.385(5) 2_675
C23 H23 0.9300 .
C24 C23 1.385(5) 2_675
C24 H24 0.9300 .
C25 O2 1.234(5) .
C25 O1 1.255(5) .
C25 C26 1.522(5) .
C25 Cd1 2.721(4) .
C26 C27 1.526(6) .
C26 H26A 0.9700 .
C26 H26B 0.9700 .
C27 C28 1.377(6) .
C27 C29 1.381(6) .
C28 C29 1.378(6) 2_766
C28 H28 0.9300 .
C29 C28 1.378(6) 2_766
C29 H29 0.9300 .
C30 O4 1.215(6) .
C30 O3 1.257(6) .
C30 C31 1.534(6) .
C30 Cd1 2.686(4) .
C31 C32 1.523(8) .
C31 H31A 0.9700 .
C31 H31B 0.9700 .
C32 C34 1.370(7) .
C32 C33 1.378(8) .
C33 C34 1.375(8) 2
C33 H33 0.9300 .
C34 C33 1.375(8) 2
C34 H34 0.9300 .
Cd1 O1 2.265(3) .
Cd1 N1 2.292(3) .
Cd1 O3 2.306(3) .
Cd1 N3 2.319(3) .
Cd1 O4 2.391(3) .
Cd1 O2 2.499(3) .

loop_
_geom_torsion_atom_site_label_1
_geom_torsion_atom_site_label_2
_geom_torsion_atom_site_label_3
_geom_torsion_atom_site_label_4
_geom_torsion
_geom_torsion_site_symmetry_4
N1 C3 C4 C5 -179.3(4) .
C8 C3 C4 C5 1.7(6) .
C3 C4 C5 C6 1.5(7) .
C4 C5 C6 C7 -3.3(7) .
C5 C6 C7 C8 1.8(7) .
C6 C7 C8 N2 -179.9(4) .
C6 C7 C8 C3 1.4(6) .
N1 C3 C8 C7 177.6(3) .
C4 C3 C8 C7 -3.2(6) .
N1 C3 C8 N2 -1.4(4) .
C4 C3 C8 N2 177.8(3) .
N2 C9 C10 C12 179.5(6) .
N2 C9 C10 C11 0.9(8) .
C12 C10 C11 C12 3.8(15) 2_776
C9 C10 C11 C12 -177.6(7) 2_776
C11 C10 C12 C11 -3.8(14) 2_776
C9 C10 C12 C11 177.5(7) 2_776
C20 C15 C16 C17 -1.4(6) .
N3 C15 C16 C17 178.9(4) .
C15 C16 C17 C18 2.3(7) .
C16 C17 C18 C19 -1.7(8) .
C17 C18 C19 C20 0.2(7) .
C18 C19 C20 N4 -179.4(4) .
C18 C19 C20 C15 0.6(6) .
C16 C15 C20 N4 -180.0(3) .
N3 C15 C20 N4 -0.2(4) .
C16 C15 C20 C19 0.0(6) .
N3 C15 C20 C19 179.8(3) .
N4 C21 C22 C23 52.6(6) .
N4 C21 C22 C24 -129.4(4) .
C24 C22 C23 C24 0.7(8) 2_675
C21 C22 C23 C24 178.8(4) 2_675
C23 C22 C24 C23 -0.7(8) 2_675
C21 C22 C24 C23 -178.8(4) 2_675
O2 C25 C26 C27 -94.3(5) .
O1 C25 C26 C27 80.6(5) .
C25 C26 C27 C28 91.9(5) .
C25 C26 C27 C29 -83.4(5) .
C29 C27 C28 C29 -1.1(6) 2_766
C26 C27 C28 C29 -176.4(4) 2_766
C28 C27 C29 C28 1.0(6) 2_766
C26 C27 C29 C28 176.5(4) 2_766
O4 C30 C31 C32 145.0(5) .
O3 C30 C31 C32 -32.0(8) .
C30 C31 C32 C34 -105.6(6) .
C30 C31 C32 C33 72.4(7) .
C34 C32 C33 C34 -0.3(8) 2
C31 C32 C33 C34 -178.3(5) 2
C33 C32 C34 C33 0.2(8) 2
C31 C32 C34 C33 178.4(5) 2
O4 C30 Cd1 O1 155.9(3) .
O3 C30 Cd1 O1 -22.2(3) .
O4 C30 Cd1 N1 -0.5(4) .
O3 C30 Cd1 N1 -178.6(3) .
O4 C30 Cd1 O3 178.1(5) .
O4 C30 Cd1 N3 -98.6(3) .
O3 C30 Cd1 N3 83.3(3) .
O3 C30 Cd1 O4 -178.1(5) .
O4 C30 Cd1 O2 106.0(3) .
O3 C30 Cd1 O2 -72.1(3) .
O4 C30 Cd1 C25 128.2(3) .
O3 C30 Cd1 C25 -50.0(3) .
O2 C25 Cd1 O1 -179.7(4) .
O2 C25 Cd1 N1 81.8(2) .
O1 C25 Cd1 N1 -98.5(2) .
O2 C25 Cd1 O3 -76.8(3) .
O1 C25 Cd1 O3 102.9(3) .
O2 C25 Cd1 N3 -177.1(2) .
O1 C25 Cd1 N3 2.6(3) .
O2 C25 Cd1 O4 -29.3(3) .
O1 C25 Cd1 O4 150.4(2) .
O1 C25 Cd1 O2 179.7(4) .
O2 C25 Cd1 C30 -55.7(3) .
O1 C25 Cd1 C30 124.0(3) .
N2 C2 N1 C3 -0.6(4) .
C1 C2 N1 C3 -179.8(4) .
N2 C2 N1 Cd1 160.7(2) .
C1 C2 N1 Cd1 -18.4(5) .
C8 C3 N1 C2 1.3(4) .
C4 C3 N1 C2 -177.8(4) .
C8 C3 N1 Cd1 -161.8(2) .
C4 C3 N1 Cd1 19.1(5) .
O1 Cd1 N1 C2 -22.5(3) .
O3 Cd1 N1 C2 136.1(3) .
N3 Cd1 N1 C2 -118.9(3) .
O4 Cd1 N1 C2 137.3(3) .
O2 Cd1 N1 C2 33.0(3) .
C30 Cd1 N1 C2 137.5(3) .
C25 Cd1 N1 C2 5.9(3) .
O1 Cd1 N1 C3 136.2(3) .
O3 Cd1 N1 C3 -65.2(4) .
N3 Cd1 N1 C3 39.8(3) .
O4 Cd1 N1 C3 -64.0(3) .
O2 Cd1 N1 C3 -168.3(3) .
C30 Cd1 N1 C3 -63.8(3) .
C25 Cd1 N1 C3 164.6(3) .
N1 C2 N2 C8 -0.2(4) .
C1 C2 N2 C8 178.9(3) .
N1 C2 N2 C9 173.2(3) .
C1 C2 N2 C9 -7.6(6) .
C7 C8 N2 C2 -177.8(4) .
C3 C8 N2 C2 1.0(4) .
C7 C8 N2 C9 8.6(6) .
C3 C8 N2 C9 -172.6(3) .
C10 C9 N2 C2 83.7(5) .
C10 C9 N2 C8 -103.9(4) .
N4 C14 N3 C15 -1.1(4) .
C13 C14 N3 C15 177.1(4) .
N4 C14 N3 Cd1 -176.4(2) .
C13 C14 N3 Cd1 1.7(5) .
C16 C15 N3 C14 -179.5(4) .
C20 C15 N3 C14 0.8(4) .
C16 C15 N3 Cd1 -4.3(6) .
C20 C15 N3 Cd1 176.0(2) .
O1 Cd1 N3 C14 -49.7(3) .
N1 Cd1 N3 C14 58.0(3) .
O3 Cd1 N3 C14 -149.7(3) .
O4 Cd1 N3 C14 155.1(3) .
O2 Cd1 N3 C14 -53.5(4) .
C30 Cd1 N3 C14 -177.5(3) .
C25 Cd1 N3 C14 -50.9(3) .
O1 Cd1 N3 C15 136.0(3) .
N1 Cd1 N3 C15 -116.3(3) .
O3 Cd1 N3 C15 36.0(3) .
O4 Cd1 N3 C15 -19.3(3) .
O2 Cd1 N3 C15 132.2(3) .
C30 Cd1 N3 C15 8.1(3) .
C25 Cd1 N3 C15 134.8(3) .
N3 C14 N4 C20 1.0(4) .
C13 C14 N4 C20 -177.2(4) .
N3 C14 N4 C21 179.7(3) .
C13 C14 N4 C21 1.5(6) .
C19 C20 N4 C14 179.6(4) .
C15 C20 N4 C14 -0.4(4) .
C19 C20 N4 C21 0.8(6) .
C15 C20 N4 C21 -179.2(3) .
C22 C21 N4 C14 -114.3(5) .
C22 C21 N4 C20 64.2(5) .
O2 C25 O1 Cd1 0.3(4) .
C26 C25 O1 Cd1 -174.5(3) .
N1 Cd1 O1 C25 89.7(3) .
O3 Cd1 O1 C25 -80.1(3) .
N3 Cd1 O1 C25 -177.8(2) .
O4 Cd1 O1 C25 -49.1(4) .
O2 Cd1 O1 C25 -0.2(2) .
C30 Cd1 O1 C25 -69.8(3) .
O1 C25 O2 Cd1 -0.3(4) .
C26 C25 O2 Cd1 174.3(3) .
O1 Cd1 O2 C25 0.2(2) .
N1 Cd1 O2 C25 -104.3(2) .
O3 Cd1 O2 C25 103.5(3) .
N3 Cd1 O2 C25 4.8(4) .
O4 Cd1 O2 C25 156.4(2) .
C30 Cd1 O2 C25 129.9(3) .
O4 C30 O3 Cd1 -2.0(5) .
C31 C30 O3 Cd1 174.9(4) .
O1 Cd1 O3 C30 161.8(3) .
N1 Cd1 O3 C30 2.5(4) .
N3 Cd1 O3 C30 -101.1(3) .
O4 Cd1 O3 C30 1.0(3) .
O2 Cd1 O3 C30 108.7(3) .
C25 Cd1 O3 C30 134.9(3) .
O3 C30 O4 Cd1 1.9(5) .
C31 C30 O4 Cd1 -175.0(4) .
O1 Cd1 O4 C30 -39.6(4) .
N1 Cd1 O4 C30 179.6(3) .
O3 Cd1 O4 C30 -1.1(3) .
N3 Cd1 O4 C30 87.4(3) .
O2 Cd1 O4 C30 -78.4(3) .
C25 Cd1 O4 C30 -65.3(3) .
